data_4038827
loop_
_publ_author_name
'Zhang, Zengyu'
'Huang, Shiqing'
'Huang, Linwei'
'Xu, Xingyu'
'Zhao, Hongyan'
'Yan, Xiaoyu'

_publ_section_title
;
 Synthesis of Mesoionic N-Heterocyclic Olefins and Catalytic Application
 for Hydroboration Reactions.
;
_journal_issue 19
_journal_name_full 'The Journal of organic chemistry'
_journal_page_first 12036
_journal_page_last 12043
_journal_paper_doi 10.1021/acs.joc.0c00257
_journal_volume 85
_journal_year 2020
_chemical_formula_moiety 'C22 H27 N3'
_chemical_formula_sum 'C22 H27 N3'
_chemical_formula_weight 333.47
_space_group_crystal_system monoclinic
_space_group_IT_number 15
_space_group_name_Hall '-C 2yc'
_space_group_name_H-M_alt 'C 1 2/c 1'
_atom_sites_solution_hydrogens geom
_atom_sites_solution_primary dual
_atom_sites_solution_secondary difmap
_audit_creation_date 2018-11-30
_audit_creation_method
;
Olex2 1.2
(compiled 2018.05.29 svn.r3508 for OlexSys, GUI svn.r5506)
;
_cell_angle_alpha 90.00
_cell_angle_beta 92.685(5)
_cell_angle_gamma 90.00
_cell_formula_units_Z 4
_cell_length_a 22.445(3)
_cell_length_b 10.5768(13)
_cell_length_c 8.1673(10)
_cell_measurement_reflns_used 4725
_cell_measurement_temperature 200(2)
_cell_measurement_theta_max 29.589
_cell_measurement_theta_min 3.635
_cell_volume 1936.8(4)
_computing_cell_refinement 'SAINT V8.38A (?, 2016)'
_computing_data_reduction 'SAINT V8.38A (?, 2016)'
_computing_molecular_graphics 'Olex2 (Dolomanov et al., 2009)'
_computing_publication_material 'Olex2 (Dolomanov et al., 2009)'
_computing_structure_refinement 'ShelXL (Sheldrick, 2015)'
_computing_structure_solution 'XT (Sheldrick, 2015)'
_diffrn_ambient_temperature 199.98
_diffrn_measured_fraction_theta_full 0.994
_diffrn_measured_fraction_theta_max 0.994
_diffrn_measurement_device_type 'Bruker APEX-II CCD'
_diffrn_measurement_method '\f and \w scans'
_diffrn_radiation_monochromator graphite
_diffrn_radiation_type MoK\a
_diffrn_radiation_wavelength 0.71073
_diffrn_reflns_av_R_equivalents 0.0392
_diffrn_reflns_av_unetI/netI 0.0360
_diffrn_reflns_limit_h_max 28
_diffrn_reflns_limit_h_min -31
_diffrn_reflns_limit_k_max 14
_diffrn_reflns_limit_k_min -14
_diffrn_reflns_limit_l_max 11
_diffrn_reflns_limit_l_min -11
_diffrn_reflns_number 12767
_diffrn_reflns_theta_full 29.64
_diffrn_reflns_theta_max 29.64
_diffrn_reflns_theta_min 3.63
_diffrn_source 'fine-focus sealed tube'
_diffrn_standards_number 0
_exptl_absorpt_coefficient_mu 0.068
_exptl_absorpt_correction_T_max 0.7459
_exptl_absorpt_correction_T_min 0.6953
_exptl_absorpt_correction_type multi-scan
_exptl_absorpt_process_details
'SADABS-2016/2 (Bruker,2016/2) was used for absorption correction. wR2(int) was 0.1210 before and 0.0489 after correction. The Ratio of minimum to maximum transmission is 0.9322. The \l/2 correction factor is Not present.'
_exptl_crystal_colour 'clear dark black'
_exptl_crystal_colour_lustre clear
_exptl_crystal_colour_modifier dark
_exptl_crystal_colour_primary black
_exptl_crystal_density_diffrn 1.144
_exptl_crystal_density_method 'not measured'
_exptl_crystal_description block
_exptl_crystal_F_000 720
_exptl_crystal_size_max 0.66
_exptl_crystal_size_mid 0.35
_exptl_crystal_size_min 0.33
_refine_diff_density_max 0.387
_refine_diff_density_min -0.201
_refine_diff_density_rms 0.042
_refine_ls_extinction_method none
_refine_ls_goodness_of_fit_ref 1.031
_refine_ls_hydrogen_treatment constr
_refine_ls_matrix_type full
_refine_ls_number_parameters 118
_refine_ls_number_reflns 2719
_refine_ls_number_restraints 0
_refine_ls_restrained_S_all 1.031
_refine_ls_R_factor_all 0.0911
_refine_ls_R_factor_gt 0.0588
_refine_ls_shift/su_max 0.000
_refine_ls_shift/su_mean 0.000
_refine_ls_structure_factor_coef Fsqd
_refine_ls_weighting_details 'calc w=1/[\s^2^(Fo^2^)+(0.0879P)^2^+1.0350P] where P=(Fo^2^+2Fc^2^)/3'
_refine_ls_weighting_scheme calc
_refine_ls_wR_factor_gt 0.1580
_refine_ls_wR_factor_ref 0.1778
_reflns_number_gt 1868
_reflns_number_total 2719
_reflns_threshold_expression >2sigma(I)
_cod_data_source_file jo0c00257_si_002.cif
_cod_data_source_block mo_zzy20181130mes_0m_a
_cod_depositor_comments 'Adding full bibliography for 4038827--4038828.cif.'
_cod_database_code 4038827
_olex2_refinement_description
;
1. Fixed Uiso
 At 1.2 times of:
  All C(H) groups
 At 1.5 times of:
  All C(H,H,H) groups
2. Others
 Fixed Sof: H1C(0.5)
3.a Aromatic/amide H refined with riding coordinates:
 C10(H10), C8(H8)
3.b Idealised Me refined as rotating group:
 C1(H1A,H1B,H1C), C3(H3A,H3B,H3C), C7(H7A,H7B,H7C), C11(H11A,H11B,H11C)
;
_olex2_submission_special_instructions 'No special instructions were received'

loop_
_space_group_symop_id
_space_group_symop_operation_xyz
1 'x, y, z'
2 '-x, y, -z+1/2'
3 'x+1/2, y+1/2, z'
4 '-x+1/2, y+1/2, -z+1/2'
5 '-x, -y, -z'
6 'x, -y, z-1/2'
7 '-x+1/2, -y+1/2, -z'
8 'x+1/2, -y+1/2, z-1/2'

loop_
_atom_site_label
_atom_site_type_symbol
_atom_site_fract_x
_atom_site_fract_y
_atom_site_fract_z
_atom_site_U_iso_or_equiv
_atom_site_adp_type
_atom_site_occupancy
_atom_site_calc_flag
_atom_site_disorder_assembly
_atom_site_disorder_group
_atom_site_site_symmetry_order
_atom_site_refinement_flags_posn
_atom_site_refinement_flags_adp
_atom_site_refinement_flags_occupancy
N2 N 0.54491(5) 0.24667(11) 0.72046(15) 0.0339(3) Uani 1 d . . 1 . . .
N1 N 0.5000 0.16543(16) 0.7500 0.0333(4) Uani 1 d . . 2 S T P
C5 C 0.60227(6) 0.19730(13) 0.68379(18) 0.0331(3) Uani 1 d . . 1 . . .
C2 C 0.53026(7) 0.37197(14) 0.72863(19) 0.0383(4) Uani 1 d . . 1 . . .
C4 C 0.61154(7) 0.15296(14) 0.52700(19) 0.0380(4) Uani 1 d . . 1 . . .
C6 C 0.64739(7) 0.20083(15) 0.8073(2) 0.0398(4) Uani 1 d . . 1 . . .
C9 C 0.71544(7) 0.11651(15) 0.6127(2) 0.0459(4) Uani 1 d . . 1 . . .
C10 C 0.66893(7) 0.11222(16) 0.4944(2) 0.0450(4) Uani 1 d . . 1 . . .
H10 H 0.6764 0.0807 0.3884 0.054 Uiso 1 calc . . 1 R . .
C8 C 0.70383(7) 0.16084(16) 0.7671(2) 0.0461(4) Uani 1 d . . 1 . . .
H8 H 0.7355 0.1641 0.8485 0.055 Uiso 1 calc . . 1 R . .
C1 C 0.56864(8) 0.47616(17) 0.7018(3) 0.0532(5) Uani 1 d . . 1 . . .
H1A H 0.5495 0.5335 0.6212 0.080 Uiso 1 calc . . 1 GR . .
H1B H 0.6063 0.4453 0.6606 0.080 Uiso 1 calc . . 1 GR . .
H1C H 0.5766 0.5214 0.8052 0.080 Uiso 0.50 calc . . 1 GR . .
C3 C 0.56200(8) 0.1498(2) 0.3961(2) 0.0523(5) Uani 1 d . . 1 . . .
H3A H 0.5312 0.0902 0.4280 0.078 Uiso 1 calc . . 1 GR . .
H3B H 0.5780 0.1226 0.2922 0.078 Uiso 1 calc . . 1 GR . .
H3C H 0.5446 0.2344 0.3831 0.078 Uiso 1 calc . . 1 GR . .
C7 C 0.63460(8) 0.2429(2) 0.9776(2) 0.0564(5) Uani 1 d . . 1 . . .
H7A H 0.6282 0.3345 0.9784 0.085 Uiso 1 calc . . 1 GR . .
H7B H 0.6685 0.2215 1.0525 0.085 Uiso 1 calc . . 1 GR . .
H7C H 0.5987 0.2000 1.0132 0.085 Uiso 1 calc . . 1 GR . .
C11 C 0.77727(8) 0.0706(2) 0.5752(3) 0.0655(6) Uani 1 d . . 1 . . .
H11A H 0.7815 -0.0185 0.6067 0.098 Uiso 1 calc . . 1 GR . .
H11B H 0.8072 0.1211 0.6369 0.098 Uiso 1 calc . . 1 GR . .
H11C H 0.7831 0.0794 0.4575 0.098 Uiso 1 calc . . 1 GR . .

loop_
_atom_site_aniso_label
_atom_site_aniso_U_11
_atom_site_aniso_U_22
_atom_site_aniso_U_33
_atom_site_aniso_U_23
_atom_site_aniso_U_13
_atom_site_aniso_U_12
N2 0.0252(6) 0.0321(6) 0.0445(7) -0.0004(5) 0.0021(5) -0.0019(5)
N1 0.0222(7) 0.0309(8) 0.0469(10) 0.000 0.0027(7) 0.000
C5 0.0234(6) 0.0325(7) 0.0434(8) 0.0013(6) 0.0016(5) -0.0005(5)
C2 0.0354(8) 0.0329(7) 0.0466(9) -0.0007(6) 0.0028(6) 0.0012(6)
C4 0.0326(7) 0.0367(8) 0.0448(9) 0.0022(6) 0.0016(6) 0.0000(6)
C6 0.0308(7) 0.0410(8) 0.0471(9) 0.0014(7) -0.0023(6) -0.0031(6)
C9 0.0281(7) 0.0395(8) 0.0706(11) 0.0047(8) 0.0086(7) 0.0033(6)
C10 0.0392(9) 0.0433(9) 0.0532(10) -0.0018(7) 0.0099(7) 0.0037(7)
C8 0.0289(7) 0.0471(9) 0.0615(11) 0.0034(8) -0.0071(7) -0.0015(7)
C1 0.0395(9) 0.0399(9) 0.0809(13) 0.0050(8) 0.0115(8) -0.0071(7)
C3 0.0451(10) 0.0654(11) 0.0457(9) -0.0050(8) -0.0052(7) 0.0030(8)
C7 0.0474(10) 0.0732(13) 0.0477(10) -0.0068(9) -0.0067(7) -0.0019(9)
C11 0.0330(9) 0.0620(12) 0.1023(17) -0.0020(11) 0.0120(9) 0.0115(9)

loop_
_atom_type_symbol
_atom_type_description
_atom_type_scat_dispersion_real
_atom_type_scat_dispersion_imag
_atom_type_scat_source
C C 0.0033 0.0016 'International Tables Vol C Tables 4.2.6.8 and 6.1.1.4'
H H 0.0000 0.0000 'International Tables Vol C Tables 4.2.6.8 and 6.1.1.4'
N N 0.0061 0.0033 'International Tables Vol C Tables 4.2.6.8 and 6.1.1.4'

loop_
_geom_angle_atom_site_label_1
_geom_angle_atom_site_label_2
_geom_angle_atom_site_label_3
_geom_angle
_geom_angle_site_symmetry_1
_geom_angle_site_symmetry_3
_geom_angle_publ_flag
N1 N2 C5 119.28(11) . . ?
N1 N2 C2 115.04(12) . . ?
C2 N2 C5 125.69(12) . . ?
N2 N1 N2 101.27(15) 2_656 . ?
C4 C5 N2 119.36(12) . . ?
C4 C5 C6 122.73(13) . . ?
C6 C5 N2 117.86(13) . . ?
N2 C2 C2 104.32(8) . 2_656 ?
N2 C2 C1 126.48(14) . . ?
C2 C2 C1 129.20(10) 2_656 . ?
C5 C4 C10 117.37(14) . . ?
C5 C4 C3 121.64(14) . . ?
C10 C4 C3 121.00(15) . . ?
C5 C6 C7 120.93(14) . . ?
C8 C6 C5 117.36(15) . . ?
C8 C6 C7 121.70(14) . . ?
C10 C9 C11 120.94(17) . . ?
C8 C9 C10 118.56(14) . . ?
C8 C9 C11 120.48(17) . . ?
C4 C10 H10 119.1 . . ?
C9 C10 C4 121.81(16) . . ?
C9 C10 H10 119.1 . . ?
C6 C8 H8 118.9 . . ?
C9 C8 C6 122.15(15) . . ?
C9 C8 H8 118.9 . . ?
C2 C1 H1A 109.5 . . ?
C2 C1 H1B 109.5 . . ?
C2 C1 H1C 109.5 . . ?
H1A C1 H1B 109.5 . . ?
H1A C1 H1C 109.5 . . ?
H1B C1 H1C 109.5 . . ?
C4 C3 H3A 109.5 . . ?
C4 C3 H3B 109.5 . . ?
C4 C3 H3C 109.5 . . ?
H3A C3 H3B 109.5 . . ?
H3A C3 H3C 109.5 . . ?
H3B C3 H3C 109.5 . . ?
C6 C7 H7A 109.5 . . ?
C6 C7 H7B 109.5 . . ?
C6 C7 H7C 109.5 . . ?
H7A C7 H7B 109.5 . . ?
H7A C7 H7C 109.5 . . ?
H7B C7 H7C 109.5 . . ?
C9 C11 H11A 109.5 . . ?
C9 C11 H11B 109.5 . . ?
C9 C11 H11C 109.5 . . ?
H11A C11 H11B 109.5 . . ?
H11A C11 H11C 109.5 . . ?
H11B C11 H11C 109.5 . . ?

loop_
_geom_bond_atom_site_label_1
_geom_bond_atom_site_label_2
_geom_bond_distance
_geom_bond_site_symmetry_2
_geom_bond_publ_flag
N2 N1 1.3548(15) . ?
N2 C5 1.4340(18) . ?
N2 C2 1.3679(19) . ?
N1 N2 1.3548(15) 2_656 ?
C5 C4 1.388(2) . ?
C5 C6 1.396(2) . ?
C2 C2 1.418(3) 2_656 ?
C2 C1 1.422(2) . ?
C4 C10 1.396(2) . ?
C4 C3 1.506(2) . ?
C6 C8 1.389(2) . ?
C6 C7 1.501(2) . ?
C9 C10 1.390(2) . ?
C9 C8 1.382(3) . ?
C9 C11 1.515(2) . ?
C10 H10 0.9500 . ?
C8 H8 0.9500 . ?
C1 H1A 0.9800 . ?
C1 H1B 0.9800 . ?
C1 H1C 0.9800 . ?
C3 H3A 0.9800 . ?
C3 H3B 0.9800 . ?
C3 H3C 0.9800 . ?
C7 H7A 0.9800 . ?
C7 H7B 0.9800 . ?
C7 H7C 0.9800 . ?
C11 H11A 0.9800 . ?
C11 H11B 0.9800 . ?
C11 H11C 0.9800 . ?
